data_2204492
loop_
_publ_author_name
'Lesley, M. J. Gerald'
'Pineau, Mark R.'
'Hunter, Allen D.'
'Zeller, Matthias'

_publ_section_title
;
 <i>p</i>-Anisolecarbonitrile
;
_journal_issue 11
_journal_name_full 'Acta Crystallographica Section E'
_journal_page_first o1937
_journal_page_last o1938
_journal_paper_doi 10.1107/S1600536804022913
_journal_volume 60
_journal_year 2004
_chemical_formula_iupac 'C8 H7 N1 O1'
_chemical_formula_moiety 'C8 H7 N1 O1'
_chemical_formula_sum 'C8 H7 N O'
_chemical_formula_weight 133.15
_chemical_name_systematic
;
p-Anisolecarbonitrile
;
_space_group_IT_number 14
_symmetry_cell_setting monoclinic
_symmetry_space_group_name_Hall '-P 2ybc'
_symmetry_space_group_name_H-M 'P 1 21/c 1'
_atom_sites_solution_hydrogens geom
_atom_sites_solution_primary direct
_atom_sites_solution_secondary difmap
_audit_creation_method SHELXL-97
_cell_angle_alpha 90.00
_cell_angle_beta 107.396(2)
_cell_angle_gamma 90.00
_cell_formula_units_Z 8
_cell_length_a 7.5924(7)
_cell_length_b 8.6639(8)
_cell_length_c 21.7191(19)
_cell_measurement_reflns_used 5279
_cell_measurement_temperature 100(2)
_cell_measurement_theta_max 28.3125
_cell_measurement_theta_min 2.5475
_cell_volume 1363.3(2)
_computing_cell_refinement 'SAINT-Plus (Bruker, 2003)'
_computing_data_collection 'SMART (Bruker, 1997-2002)'
_computing_data_reduction SAINT-Plus
_computing_molecular_graphics SHELXTL
_computing_publication_material SHELXTL
_computing_structure_refinement SHELXTL
_computing_structure_solution 'SHELXTL (Bruker, 2000)'
_diffrn_ambient_temperature 100(2)
_diffrn_measured_fraction_theta_full 0.912
_diffrn_measured_fraction_theta_max 0.912
_diffrn_measurement_device_type 'Bruker AXS SMART APEX CCD'
_diffrn_measurement_method '\f and \w'
_diffrn_radiation_monochromator graphite
_diffrn_radiation_source 'fine-focus sealed tube'
_diffrn_radiation_type MoK\a
_diffrn_radiation_wavelength 0.71073
_diffrn_reflns_av_R_equivalents 0.0318
_diffrn_reflns_av_sigmaI/netI 0.0267
_diffrn_reflns_limit_h_max 9
_diffrn_reflns_limit_h_min -10
_diffrn_reflns_limit_k_max 11
_diffrn_reflns_limit_k_min -11
_diffrn_reflns_limit_l_max 27
_diffrn_reflns_limit_l_min -27
_diffrn_reflns_number 12523
_diffrn_reflns_theta_full 28.30
_diffrn_reflns_theta_max 28.30
_diffrn_reflns_theta_min 2.55
_diffrn_standards_decay_% 0
_diffrn_standards_interval_count \\infty
_diffrn_standards_interval_time \\infty
_diffrn_standards_number 0
_exptl_absorpt_coefficient_mu 0.087
_exptl_absorpt_correction_T_max 0.97
_exptl_absorpt_correction_T_min 0.72516
_exptl_absorpt_correction_type multi-scan
_exptl_absorpt_process_details '(SADABS in SAINT-Plus; Bruker, 1997-1999)'
_exptl_crystal_colour colorless
_exptl_crystal_density_diffrn 1.297
_exptl_crystal_density_method 'not measured'
_exptl_crystal_description block
_exptl_crystal_F_000 560
_exptl_crystal_size_max 0.50
_exptl_crystal_size_mid 0.46
_exptl_crystal_size_min 0.30
_refine_diff_density_max 0.203
_refine_diff_density_min -0.308
_refine_ls_extinction_method none
_refine_ls_goodness_of_fit_ref 1.087
_refine_ls_hydrogen_treatment mixed
_refine_ls_matrix_type full
_refine_ls_number_parameters 215
_refine_ls_number_reflns 3084
_refine_ls_number_restraints 0
_refine_ls_restrained_S_all 1.087
_refine_ls_R_factor_all 0.0466
_refine_ls_R_factor_gt 0.0430
_refine_ls_shift/su_max 0.001
_refine_ls_shift/su_mean 0.000
_refine_ls_structure_factor_coef Fsqd
_refine_ls_weighting_details 'calc w = 1/[\s^2^(Fo^2^)+(0.0613P)^2^+0.3082P] where P = (Fo^2^+2Fc^2^)/3'
_refine_ls_weighting_scheme calc
_refine_ls_wR_factor_gt 0.1120
_refine_ls_wR_factor_ref 0.1147
_reflns_number_gt 2818
_reflns_number_total 3084
_reflns_threshold_expression I>2\s(I)
_cod_data_source_file fl6120.cif
_cod_data_source_block I
_cod_original_sg_symbol_H-M 'P 21/c'
_cod_original_formula_sum 'C8 H7 N1 O1'
_cod_database_code 2204492
_cod_database_fobs_code 2204492

loop_
_symmetry_equiv_pos_as_xyz
'x, y, z'
'-x, y+1/2, -z+1/2'
'-x, -y, -z'
'x, -y-1/2, z-1/2'

loop_
_atom_site_label
_atom_site_fract_x
_atom_site_fract_y
_atom_site_fract_z
_atom_site_U_iso_or_equiv
_atom_site_adp_type
_atom_site_calc_flag
_atom_site_refinement_flags
_atom_site_occupancy
_atom_site_type_symbol
C1 0.41852(14) 0.32076(13) 0.25063(5) 0.0239(3) Uani d . 1 C
C2 0.39507(14) 0.32069(12) 0.31368(5) 0.0200(2) Uani d . 1 C
C3 0.39048(15) 0.18219(13) 0.34590(5) 0.0227(2) Uani d . 1 C
C4 0.36668(14) 0.18284(12) 0.40658(5) 0.0218(2) Uani d . 1 C
C5 0.34752(14) 0.32307(12) 0.43541(5) 0.0196(2) Uani d . 1 C
C6 0.35151(14) 0.46203(12) 0.40322(5) 0.0223(2) Uani d . 1 C
C7 0.37630(14) 0.46113(13) 0.34312(5) 0.0222(2) Uani d . 1 C
C8 0.34057(17) 0.20016(15) 0.53290(6) 0.0309(3) Uani d . 1 C
H8A 0.2429 0.1272 0.5114 0.046 Uiso calc R 1 H
H8B 0.3290 0.2269 0.5754 0.046 Uiso calc R 1 H
H8C 0.4614 0.1527 0.5382 0.046 Uiso calc R 1 H
C11 0.15365(15) 0.71638(13) 0.01046(5) 0.0248(3) Uani d . 1 C
C12 0.14131(14) 0.77237(12) 0.07127(5) 0.0208(2) Uani d . 1 C
C13 0.12877(15) 0.66969(12) 0.11939(5) 0.0234(3) Uani d . 1 C
C14 0.11522(14) 0.72441(12) 0.17781(5) 0.0216(2) Uani d . 1 C
C15 0.11236(13) 0.88292(12) 0.18798(5) 0.0191(2) Uani d . 1 C
C16 0.12606(15) 0.98575(12) 0.13996(5) 0.0224(2) Uani d . 1 C
C17 0.14057(14) 0.93144(12) 0.08229(5) 0.0217(2) Uani d . 1 C
C18 0.09368(16) 0.84855(13) 0.29489(5) 0.0246(2) Uani d . 1 C
H18A -0.0100 0.7765 0.2804 0.037 Uiso calc R 1 H
H18B 0.0795 0.9100 0.3310 0.037 Uiso calc R 1 H
H18C 0.2096 0.7904 0.3089 0.037 Uiso calc R 1 H
H3 0.4031(18) 0.0822(18) 0.3242(7) 0.033(4) Uiso d . 1 H
H4 0.3606(18) 0.0842(17) 0.4286(7) 0.030(3) Uiso d . 1 H
H6 0.3383(18) 0.5572(17) 0.4243(7) 0.031(3) Uiso d . 1 H
H7 0.3848(17) 0.5596(16) 0.3211(6) 0.028(3) Uiso d . 1 H
H13 0.1281(18) 0.5583(18) 0.1126(7) 0.031(4) Uiso d . 1 H
H14 0.1059(17) 0.6526(15) 0.2110(7) 0.024(3) Uiso d . 1 H
H16 0.1253(17) 1.0930(18) 0.1476(6) 0.031(3) Uiso d . 1 H
H17 0.1532(17) 1.0014(16) 0.0494(6) 0.024(3) Uiso d . 1 H
N1 0.43502(14) 0.32228(12) 0.19962(5) 0.0311(2) Uani d . 1 N
N2 0.16209(16) 0.67242(12) -0.03857(5) 0.0336(3) Uani d . 1 N
O1 0.32373(11) 0.33654(9) 0.49469(4) 0.0247(2) Uani d . 1 O
O2 0.09666(10) 0.94893(9) 0.24283(3) 0.0231(2) Uani d . 1 O

loop_
_atom_site_aniso_label
_atom_site_aniso_U_11
_atom_site_aniso_U_22
_atom_site_aniso_U_33
_atom_site_aniso_U_12
_atom_site_aniso_U_13
_atom_site_aniso_U_23
C1 0.0215(5) 0.0254(5) 0.0237(6) -0.0012(4) 0.0053(4) -0.0013(4)
C2 0.0162(5) 0.0244(5) 0.0190(5) -0.0004(4) 0.0047(4) -0.0013(4)
C3 0.0238(5) 0.0207(5) 0.0239(6) 0.0000(4) 0.0075(4) -0.0043(4)
C4 0.0232(5) 0.0194(5) 0.0230(6) 0.0011(4) 0.0071(4) 0.0004(4)
C5 0.0165(5) 0.0247(5) 0.0173(5) 0.0005(4) 0.0047(4) -0.0024(4)
C6 0.0222(5) 0.0193(5) 0.0255(6) 0.0004(4) 0.0072(4) -0.0041(4)
C7 0.0209(5) 0.0206(5) 0.0249(6) 0.0012(4) 0.0065(4) 0.0010(4)
C8 0.0371(6) 0.0350(6) 0.0225(6) 0.0049(5) 0.0118(5) 0.0060(5)
C11 0.0275(5) 0.0247(5) 0.0227(6) 0.0000(4) 0.0083(4) 0.0008(4)
C12 0.0190(5) 0.0241(5) 0.0192(5) -0.0001(4) 0.0056(4) -0.0008(4)
C13 0.0283(6) 0.0198(5) 0.0226(6) -0.0009(4) 0.0082(4) -0.0012(4)
C14 0.0247(5) 0.0207(5) 0.0200(5) -0.0019(4) 0.0074(4) 0.0017(4)
C15 0.0164(4) 0.0224(5) 0.0180(5) 0.0000(4) 0.0046(4) -0.0014(4)
C16 0.0262(5) 0.0182(5) 0.0235(5) -0.0005(4) 0.0084(4) 0.0008(4)
C17 0.0212(5) 0.0233(5) 0.0208(5) -0.0007(4) 0.0067(4) 0.0029(4)
C18 0.0298(5) 0.0270(5) 0.0193(5) 0.0030(4) 0.0108(4) 0.0028(4)
N1 0.0342(5) 0.0363(6) 0.0241(5) -0.0035(4) 0.0105(4) -0.0023(4)
N2 0.0455(6) 0.0338(6) 0.0242(5) 0.0007(5) 0.0143(5) -0.0031(4)
O1 0.0298(4) 0.0266(4) 0.0188(4) 0.0017(3) 0.0091(3) -0.0012(3)
O2 0.0315(4) 0.0218(4) 0.0180(4) 0.0018(3) 0.0104(3) -0.0001(3)

loop_
_atom_type_symbol
_atom_type_description
_atom_type_scat_dispersion_real
_atom_type_scat_dispersion_imag
_atom_type_scat_source
C C 0.0033 0.0016 'International Tables Vol C Tables 4.2.6.8 and 6.1.1.4'
H H 0.0000 0.0000 'International Tables Vol C Tables 4.2.6.8 and 6.1.1.4'
O O 0.0106 0.0060 'International Tables Vol C Tables 4.2.6.8 and 6.1.1.4'
N N 0.0061 0.0033 'International Tables Vol C Tables 4.2.6.8 and 6.1.1.4'

loop_
_geom_angle_atom_site_label_1
_geom_angle_atom_site_label_2
_geom_angle_atom_site_label_3
_geom_angle
_geom_angle_publ_flag
N1 C1 C2 178.94(12) y
C3 C2 C7 119.78(10) y
C3 C2 C1 120.59(10) y
C7 C2 C1 119.63(10) y
C4 C3 C2 120.32(10) y
C4 C3 H3 120.5(8) n
C2 C3 H3 119.1(8) n
C3 C4 C5 119.51(10) y
C3 C4 H4 119.8(8) n
C5 C4 H4 120.7(8) n
O1 C5 C4 124.21(10) y
O1 C5 C6 115.44(9) y
C4 C5 C6 120.35(10) y
C7 C6 C5 120.03(10) y
C7 C6 H6 121.3(8) n
C5 C6 H6 118.7(8) n
C6 C7 C2 120.01(10) y
C6 C7 H7 120.1(8) n
C2 C7 H7 119.8(8) n
O1 C8 H8A 109.5 n
O1 C8 H8B 109.5 n
H8A C8 H8B 109.5 n
O1 C8 H8C 109.5 n
H8A C8 H8C 109.5 n
H8B C8 H8C 109.5 n
N2 C11 C12 179.32(13) y
C13 C12 C17 119.65(10) y
C13 C12 C11 120.70(10) y
C17 C12 C11 119.65(10) y
C14 C13 C12 120.46(10) y
C14 C13 H13 118.6(8) n
C12 C13 H13 121.0(8) n
C13 C14 C15 119.43(10) y
C13 C14 H14 120.2(8) n
C15 C14 H14 120.4(8) n
O2 C15 C14 124.34(10) y
O2 C15 C16 115.55(9) y
C14 C15 C16 120.11(10) y
C17 C16 C15 120.40(10) y
C17 C16 H16 120.3(8) n
C15 C16 H16 119.3(8) n
C16 C17 C12 119.94(10) y
C16 C17 H17 120.9(8) n
C12 C17 H17 119.1(8) n
O2 C18 H18A 109.5 n
O2 C18 H18B 109.5 n
H18A C18 H18B 109.5 n
O2 C18 H18C 109.5 n
H18A C18 H18C 109.5 n
H18B C18 H18C 109.5 n
C5 O1 C8 117.77(9) y
C15 O2 C18 117.58(8) y

loop_
_geom_bond_atom_site_label_1
_geom_bond_atom_site_label_2
_geom_bond_distance
_geom_bond_publ_flag
C1 N1 1.1516(16) y
C1 C2 1.4326(15) y
C2 C3 1.3948(15) y
C2 C7 1.4015(15) y
C3 C4 1.3827(16) y
C3 H3 1.004(15) n
C4 C5 1.3943(15) y
C4 H4 0.987(15) n
C5 O1 1.3575(13) y
C5 C6 1.3972(15) ?
C6 C7 1.3734(16) y
C6 H6 0.963(14) n
C7 H7 0.990(14) n
C8 O1 1.4274(14) y
C8 H8A 0.9800 n
C8 H8B 0.9800 n
C8 H8C 0.9800 n
C11 N2 1.1508(15) y
C11 C12 1.4361(15) y
C12 C13 1.3972(15) y
C12 C17 1.3990(15) y
C13 C14 1.3868(15) y
C13 H13 0.976(15) n
C14 C15 1.3922(15) y
C14 H14 0.971(14) n
C15 O2 1.3584(12) y
C15 C16 1.3990(15) y
C16 C17 1.3730(16) y
C16 H16 0.944(15) n
C17 H17 0.964(13) n
C18 O2 1.4320(13) n
C18 H18A 0.9800 n
C18 H18B 0.9800 n
C18 H18C 0.9800 n

loop_
_cod_related_entry_id
_cod_related_entry_database
_cod_related_entry_code
1 ChemSpider 21112332
